data_7153999
loop_
_publ_author_name
'Xie, Chen'
'Wu, Lingmin'
'Mei, Haibo'
'Soloshonok, Vadim A.'
'Han, Jianlin'
'Pan, Yi'

_publ_section_title
;
 Generalized access to fluorinated \b-keto amino compounds through
 asymmetric additions of \a,\a-difluoroenolates to CF3-sulfinylimine.
;
_journal_issue 39
_journal_name_full 'Organic &amp; biomolecular chemistry'
_journal_page_first 7836
_journal_page_last 7843
_journal_paper_doi 10.1039/c4ob01575d
_journal_volume 12
_journal_year 2014
_chemical_formula_sum 'C12 H14 F5 N O2 S2'
_chemical_formula_weight 363.36
_chemical_name_systematic
; 
 ? 
;
_space_group_IT_number 4
_symmetry_space_group_name_Hall 'P 2yb'
_symmetry_space_group_name_H-M 'P 1 21 1'
_atom_sites_solution_hydrogens geom
_atom_sites_solution_primary direct
_atom_sites_solution_secondary difmap
_audit_creation_method SHELXL-97
_cell_angle_alpha 90.00
_cell_angle_beta 96.804(3)
_cell_angle_gamma 90.00
_cell_formula_units_Z 4
_cell_length_a 6.2550(18)
_cell_length_b 18.1500(12)
_cell_length_c 16.4300(12)
_cell_measurement_temperature 291(2)
_cell_volume 1852.1(6)
_computing_structure_refinement 'SHELXL-97 (Sheldrick, 2008)'
_computing_structure_solution 'SHELXS-97 (Sheldrick, 2008)'
_diffrn_ambient_temperature 291(2)
_diffrn_measured_fraction_theta_full 0.997
_diffrn_measured_fraction_theta_max 0.997
_diffrn_radiation_monochromator graphite
_diffrn_radiation_source 'fine-focus sealed tube'
_diffrn_radiation_type MoK\a
_diffrn_radiation_wavelength 0.71073
_diffrn_reflns_av_R_equivalents 0.0110
_diffrn_reflns_av_sigmaI/netI 0.0477
_diffrn_reflns_limit_h_max 7
_diffrn_reflns_limit_h_min -8
_diffrn_reflns_limit_k_max 23
_diffrn_reflns_limit_k_min -19
_diffrn_reflns_limit_l_max 21
_diffrn_reflns_limit_l_min -20
_diffrn_reflns_number 11879
_diffrn_reflns_theta_full 27.99
_diffrn_reflns_theta_max 27.99
_diffrn_reflns_theta_min 1.25
_exptl_absorpt_coefficient_mu 0.335
_exptl_absorpt_correction_T_max 0.9421
_exptl_absorpt_correction_T_min 0.9238
_exptl_crystal_density_diffrn 1.303
_exptl_crystal_density_method 'not measured'
_exptl_crystal_F_000 744
_exptl_crystal_size_max 0.24
_exptl_crystal_size_mid 0.20
_exptl_crystal_size_min 0.18
_refine_diff_density_max 0.439
_refine_diff_density_min -0.492
_refine_diff_density_rms 0.125
_refine_ls_abs_structure_details 'Flack H D (1983), Acta Cryst. A39, 876-881'
_refine_ls_abs_structure_Flack 0.06(8)
_refine_ls_extinction_method none
_refine_ls_goodness_of_fit_ref 1.091
_refine_ls_hydrogen_treatment mixed
_refine_ls_matrix_type full
_refine_ls_number_parameters 404
_refine_ls_number_reflns 7553
_refine_ls_number_restraints 1
_refine_ls_restrained_S_all 1.091
_refine_ls_R_factor_all 0.0593
_refine_ls_R_factor_gt 0.0562
_refine_ls_shift/su_max 0.000
_refine_ls_shift/su_mean 0.000
_refine_ls_structure_factor_coef Fsqd
_refine_ls_weighting_details 'calc w=1/[\s^2^(Fo^2^)+(0.0650P)^2^+0.5500P] where P=(Fo^2^+2Fc^2^)/3'
_refine_ls_weighting_scheme calc
_refine_ls_wR_factor_gt 0.1360
_refine_ls_wR_factor_ref 0.1362
_reflns_number_gt 5309
_reflns_number_total 7553
_reflns_threshold_expression >2sigma(I)
_cod_data_source_file c4ob01575d2.cif
_cod_data_source_block xx
_cod_depositor_comments 'Adding full bibliography for 7153999.cif.'
_cod_database_code 7153999

loop_
_symmetry_equiv_pos_as_xyz
'x, y, z'
'-x, y+1/2, -z'

loop_
_atom_site_label
_atom_site_type_symbol
_atom_site_fract_x
_atom_site_fract_y
_atom_site_fract_z
_atom_site_U_iso_or_equiv
_atom_site_adp_type
_atom_site_occupancy
_atom_site_symmetry_multiplicity
_atom_site_calc_flag
_atom_site_refinement_flags
C1 C 0.6835(7) 0.5244(3) 0.1294(3) 0.0409(10) Uani 1 1 d .
H1 H 0.6897 0.5230 0.0731 0.049 Uiso 1 1 calc R
C2 C 0.4981(7) 0.5041(3) 0.1726(3) 0.0415(11) Uani 1 1 d .
H2 H 0.3667 0.4897 0.1448 0.050 Uiso 1 1 calc R
C3 C 0.5345(7) 0.5083(3) 0.2615(3) 0.0478(12) Uani 1 1 d .
H3 H 0.4315 0.4968 0.2959 0.057 Uiso 1 1 calc R
C4 C 0.7549(7) 0.5329(3) 0.2903(3) 0.0455(12) Uani 1 1 d .
C5 C 0.8551(7) 0.5468(3) 0.3745(3) 0.0399(10) Uani 1 1 d .
C6 C 0.7494(8) 0.5369(2) 0.4531(3) 0.0423(11) Uani 1 1 d .
C7 C 0.6895(8) 0.6068(3) 0.5027(3) 0.0518(12) Uani 1 1 d .
H7 H 0.8217 0.6354 0.5166 0.062 Uiso 1 1 calc R
C8 C 0.5915(8) 0.5947(3) 0.5797(3) 0.0483(12) Uani 1 1 d .
C9 C 0.4752(8) 0.7737(3) 0.3341(3) 0.0484(12) Uani 1 1 d .
C10 C 0.5772(8) 0.7385(3) 0.2701(3) 0.0462(12) Uani 1 1 d .
H10A H 0.6568 0.6963 0.2921 0.069 Uiso 1 1 calc R
H10B H 0.6734 0.7726 0.2486 0.069 Uiso 1 1 calc R
H10C H 0.4693 0.7230 0.2271 0.069 Uiso 1 1 calc R
C11 C 0.2135(8) 0.7667(3) 0.3280(3) 0.0609(16) Uani 1 1 d .
H11A H 0.1561 0.7562 0.2724 0.091 Uiso 1 1 calc R
H11B H 0.1543 0.8122 0.3450 0.091 Uiso 1 1 calc R
H11C H 0.1762 0.7275 0.3630 0.091 Uiso 1 1 calc R
C12 C 0.4951(8) 0.8607(3) 0.3284(3) 0.0482(12) Uani 1 1 d .
H12A H 0.6443 0.8743 0.3328 0.072 Uiso 1 1 calc R
H12B H 0.4295 0.8831 0.3722 0.072 Uiso 1 1 calc R
H12C H 0.4234 0.8774 0.2768 0.072 Uiso 1 1 calc R
C13 C 0.9486(7) 0.3227(3) 0.3835(3) 0.0483(12) Uani 1 1 d .
H13 H 0.9464 0.3208 0.4400 0.058 Uiso 1 1 calc R
C14 C 1.1370(7) 0.3406(3) 0.3457(3) 0.0437(11) Uani 1 1 d .
H14 H 1.2685 0.3539 0.3744 0.052 Uiso 1 1 calc R
C15 C 1.0956(7) 0.3354(3) 0.2541(3) 0.0436(11) Uani 1 1 d .
H15 H 1.2025 0.3423 0.2200 0.052 Uiso 1 1 calc R
C16 C 0.8672(6) 0.3181(2) 0.2224(3) 0.0380(10) Uani 1 1 d .
C17 C 0.7516(7) 0.3087(3) 0.1426(3) 0.0466(11) Uani 1 1 d .
C18 C 0.8702(7) 0.3181(3) 0.0672(3) 0.0477(12) Uani 1 1 d .
C19 C 1.0239(8) 0.2504(3) 0.0565(3) 0.0478(12) Uani 1 1 d .
H19 H 1.1469 0.2532 0.0993 0.057 Uiso 1 1 calc R
C20 C 1.1086(7) 0.2526(3) -0.0272(3) 0.0422(11) Uani 1 1 d .
C21 C 0.8426(7) 0.0452(3) 0.1501(3) 0.0410(10) Uani 1 1 d .
C22 C 0.7360(7) 0.0914(3) 0.2145(3) 0.0527(13) Uani 1 1 d .
H22A H 0.7822 0.1418 0.2124 0.079 Uiso 1 1 calc R
H22B H 0.7781 0.0719 0.2683 0.079 Uiso 1 1 calc R
H22C H 0.5822 0.0891 0.2024 0.079 Uiso 1 1 calc R
C23 C 0.9733(8) -0.0210(3) 0.1932(3) 0.0513(13) Uani 1 1 d .
H23A H 0.9164 -0.0330 0.2434 0.077 Uiso 1 1 calc R
H23B H 1.1220 -0.0074 0.2051 0.077 Uiso 1 1 calc R
H23C H 0.9612 -0.0631 0.1576 0.077 Uiso 1 1 calc R
C24 C 0.6743(7) 0.0232(3) 0.0742(3) 0.0508(12) Uani 1 1 d .
H24A H 0.6365 -0.0278 0.0783 0.076 Uiso 1 1 calc R
H24B H 0.7372 0.0310 0.0243 0.076 Uiso 1 1 calc R
H24C H 0.5475 0.0530 0.0739 0.076 Uiso 1 1 calc R
F1 F 0.8894(4) 0.50007(15) 0.50814(15) 0.0458(6) Uani 1 1 d .
F2 F 0.5685(4) 0.49677(15) 0.43620(15) 0.0465(6) Uani 1 1 d .
F3 F 0.3872(4) 0.57516(16) 0.56477(16) 0.0500(7) Uani 1 1 d .
F4 F 0.5906(4) 0.65689(16) 0.62531(16) 0.0517(7) Uani 1 1 d .
F5 F 0.6882(4) 0.54683(16) 0.63374(16) 0.0546(7) Uani 1 1 d .
F6 F 0.9919(4) 0.38177(15) 0.07147(15) 0.0452(7) Uani 1 1 d .
F7 F 0.7255(4) 0.32852(15) 0.00038(15) 0.0460(6) Uani 1 1 d .
F8 F 1.1822(4) 0.31998(15) -0.04931(14) 0.0439(6) Uani 1 1 d .
F9 F 1.2779(4) 0.20660(15) -0.02807(15) 0.0486(6) Uani 1 1 d .
F10 F 0.9536(4) 0.22863(16) -0.08682(15) 0.0510(7) Uani 1 1 d .
N1 N 0.5386(6) 0.6527(2) 0.4404(2) 0.0455(9) Uani 1 1 d .
H1A H 0.4020 0.6439 0.4498 0.055 Uiso 1 1 d R
N2 N 0.9048(6) 0.1768(2) 0.0663(2) 0.0425(9) Uani 1 1 d .
H2A H 0.8358 0.1621 0.0179 0.051 Uiso 1 1 d R
O1 O 1.0470(5) 0.5692(2) 0.39011(19) 0.0507(9) Uani 1 1 d .
O2 O 0.4553(5) 0.78937(18) 0.50122(19) 0.0451(8) Uani 1 1 d .
O3 O 0.5567(5) 0.29794(18) 0.12443(19) 0.0465(8) Uani 1 1 d .
O4 O 1.1451(5) 0.0601(2) 0.0414(2) 0.0557(9) Uani 1 1 d .
S1 S 0.89670(18) 0.55267(7) 0.20778(7) 0.0444(3) Uani 1 1 d .
S2 S 0.58043(18) 0.75128(7) 0.44052(7) 0.0444(3) Uani 1 1 d .
S3 S 0.71930(19) 0.30452(7) 0.31142(7) 0.0449(3) Uani 1 1 d .
S4 S 1.07026(18) 0.10398(7) 0.10945(7) 0.0432(3) Uani 1 1 d .

loop_
_atom_site_aniso_label
_atom_site_aniso_U_11
_atom_site_aniso_U_22
_atom_site_aniso_U_33
_atom_site_aniso_U_23
_atom_site_aniso_U_13
_atom_site_aniso_U_12
C1 0.050(3) 0.043(3) 0.031(2) 0.0039(19) 0.0079(19) 0.006(2)
C2 0.034(2) 0.047(3) 0.046(2) 0.015(2) 0.0129(18) 0.0072(19)
C3 0.031(2) 0.054(3) 0.061(3) -0.016(2) 0.017(2) 0.011(2)
C4 0.032(2) 0.064(4) 0.039(2) 0.018(2) -0.0018(18) 0.011(2)
C5 0.033(2) 0.040(3) 0.047(2) 0.014(2) 0.0058(18) 0.0115(19)
C6 0.050(3) 0.028(3) 0.050(2) 0.0140(19) 0.010(2) 0.0030(19)
C7 0.044(2) 0.054(3) 0.057(3) -0.015(3) 0.003(2) 0.014(2)
C8 0.045(3) 0.045(3) 0.050(3) -0.010(2) -0.014(2) 0.007(2)
C9 0.040(3) 0.053(3) 0.053(3) 0.013(2) 0.012(2) -0.006(2)
C10 0.052(3) 0.047(3) 0.042(2) 0.012(2) 0.017(2) 0.014(2)
C11 0.041(3) 0.076(4) 0.059(3) 0.019(3) -0.022(2) 0.025(2)
C12 0.048(3) 0.052(3) 0.048(3) 0.002(2) 0.018(2) 0.015(2)
C13 0.053(3) 0.046(3) 0.046(2) 0.012(2) 0.007(2) 0.020(2)
C14 0.041(2) 0.040(3) 0.051(3) 0.011(2) 0.009(2) 0.008(2)
C15 0.049(3) 0.039(3) 0.045(2) -0.006(2) 0.012(2) -0.006(2)
C16 0.032(2) 0.026(2) 0.057(3) -0.006(2) 0.0105(18) 0.0118(18)
C17 0.043(3) 0.048(3) 0.050(3) -0.007(2) 0.013(2) 0.017(2)
C18 0.043(2) 0.054(3) 0.043(2) 0.016(2) -0.005(2) 0.007(2)
C19 0.045(3) 0.049(3) 0.047(2) 0.020(2) -0.003(2) 0.013(2)
C20 0.046(3) 0.037(3) 0.046(2) -0.014(2) 0.011(2) -0.010(2)
C21 0.031(2) 0.042(3) 0.051(2) 0.003(2) 0.0106(18) 0.0138(19)
C22 0.044(3) 0.056(3) 0.062(3) -0.028(3) 0.020(2) -0.012(2)
C23 0.055(3) 0.061(4) 0.035(2) 0.011(2) -0.005(2) 0.024(3)
C24 0.037(2) 0.039(3) 0.073(3) -0.008(2) -0.008(2) 0.007(2)
F1 0.0407(13) 0.0493(17) 0.0473(14) 0.0082(12) 0.0052(11) 0.0077(12)
F2 0.0510(15) 0.0446(17) 0.0451(14) 0.0031(12) 0.0103(12) -0.0099(13)
F3 0.0397(14) 0.0525(18) 0.0542(16) 0.0129(13) -0.0095(12) -0.0076(12)
F4 0.0513(16) 0.0527(18) 0.0532(16) -0.0084(13) 0.0149(13) 0.0145(13)
F5 0.0568(16) 0.0471(18) 0.0550(15) 0.0108(14) -0.0143(13) 0.0095(14)
F6 0.0329(13) 0.0493(17) 0.0494(15) -0.0116(12) -0.0123(11) -0.0016(12)
F7 0.0516(15) 0.0382(16) 0.0435(13) 0.0103(11) -0.0132(11) 0.0159(12)
F8 0.0458(14) 0.0435(17) 0.0436(13) 0.0060(12) 0.0106(11) 0.0052(12)
F9 0.0539(15) 0.0432(16) 0.0508(15) 0.0087(13) 0.0158(12) 0.0046(13)
F10 0.0492(15) 0.060(2) 0.0456(14) -0.0065(13) 0.0123(12) 0.0064(13)
N1 0.048(2) 0.046(2) 0.040(2) 0.0097(18) -0.0047(17) -0.0141(18)
N2 0.049(2) 0.037(2) 0.041(2) 0.0089(16) 0.0073(17) 0.0096(17)
O1 0.0453(18) 0.051(2) 0.0504(18) 0.0007(15) -0.0165(15) -0.0137(16)
O2 0.0482(18) 0.044(2) 0.0441(16) -0.0117(14) 0.0106(14) -0.0099(14)
O3 0.0468(19) 0.045(2) 0.0497(17) -0.0092(15) 0.0127(14) 0.0029(15)
O4 0.0522(19) 0.060(2) 0.0579(19) -0.0052(18) 0.0194(16) 0.0100(17)
S1 0.0420(6) 0.0454(7) 0.0473(6) 0.0077(5) 0.0116(5) 0.0099(5)
S2 0.0422(6) 0.0410(7) 0.0463(6) -0.0073(5) -0.0096(5) 0.0088(5)
S3 0.0448(6) 0.0437(7) 0.0478(6) 0.0099(5) 0.0125(5) 0.0108(5)
S4 0.0414(6) 0.0412(7) 0.0486(6) 0.0108(5) 0.0117(5) 0.0092(5)

loop_
_atom_type_symbol
_atom_type_description
_atom_type_scat_dispersion_real
_atom_type_scat_dispersion_imag
_atom_type_scat_source
C C 0.0033 0.0016 'International Tables Vol C Tables 4.2.6.8 and 6.1.1.4'
H H 0.0000 0.0000 'International Tables Vol C Tables 4.2.6.8 and 6.1.1.4'
N N 0.0061 0.0033 'International Tables Vol C Tables 4.2.6.8 and 6.1.1.4'
O O 0.0106 0.0060 'International Tables Vol C Tables 4.2.6.8 and 6.1.1.4'
F F 0.0171 0.0103 'International Tables Vol C Tables 4.2.6.8 and 6.1.1.4'
S S 0.1246 0.1234 'International Tables Vol C Tables 4.2.6.8 and 6.1.1.4'

loop_
_geom_angle_atom_site_label_1
_geom_angle_atom_site_label_2
_geom_angle_atom_site_label_3
_geom_angle
C2 C1 S1 106.4(3)
C2 C1 H1 126.8
S1 C1 H1 126.8
C3 C2 C1 115.6(4)
C3 C2 H2 122.2
C1 C2 H2 122.2
C2 C3 C4 111.6(4)
C2 C3 H3 124.2
C4 C3 H3 124.2
C5 C4 C3 129.2(4)
C5 C4 S1 119.8(3)
C3 C4 S1 110.8(3)
O1 C5 C4 122.3(4)
O1 C5 C6 111.2(4)
C4 C5 C6 126.5(4)
F2 C6 F1 109.4(3)
F2 C6 C5 109.1(4)
F1 C6 C5 108.1(3)
F2 C6 C7 107.2(4)
F1 C6 C7 103.0(4)
C5 C6 C7 119.6(4)
C8 C7 N1 111.2(4)
C8 C7 C6 117.9(4)
N1 C7 C6 104.7(3)
C8 C7 H7 107.5
N1 C7 H7 107.5
C6 C7 H7 107.5
F3 C8 F5 107.5(4)
F3 C8 F4 105.0(4)
F5 C8 F4 101.9(3)
F3 C8 C7 111.7(4)
F5 C8 C7 117.6(4)
F4 C8 C7 112.1(4)
C10 C9 C12 110.7(4)
C10 C9 C11 116.6(4)
C12 C9 C11 99.1(4)
C10 C9 S2 117.1(4)
C12 C9 S2 104.7(3)
C11 C9 S2 106.5(3)
C9 C10 H10A 109.5
C9 C10 H10B 109.5
H10A C10 H10B 109.5
C9 C10 H10C 109.5
H10A C10 H10C 109.5
H10B C10 H10C 109.5
C9 C11 H11A 109.5
C9 C11 H11B 109.5
H11A C11 H11B 109.5
C9 C11 H11C 109.5
H11A C11 H11C 109.5
H11B C11 H11C 109.5
C9 C12 H12A 109.5
C9 C12 H12B 109.5
H12A C12 H12B 109.5
C9 C12 H12C 109.5
H12A C12 H12C 109.5
H12B C12 H12C 109.5
C14 C13 S3 113.1(3)
C14 C13 H13 123.4
S3 C13 H13 123.4
C13 C14 C15 111.6(4)
C13 C14 H14 124.2
C15 C14 H14 124.2
C16 C15 C14 114.0(4)
C16 C15 H15 123.0
C14 C15 H15 123.0
C17 C16 C15 134.6(4)
C17 C16 S3 117.8(3)
C15 C16 S3 107.6(3)
O3 C17 C16 128.1(4)
O3 C17 C18 112.4(4)
C16 C17 C18 119.3(4)
F7 C18 F6 103.7(4)
F7 C18 C17 109.4(4)
F6 C18 C17 111.7(4)
F7 C18 C19 112.1(4)
F6 C18 C19 108.5(4)
C17 C18 C19 111.3(4)
C20 C19 N2 109.8(4)
C20 C19 C18 111.0(4)
N2 C19 C18 110.6(4)
C20 C19 H19 108.5
N2 C19 H19 108.5
C18 C19 H19 108.5
F9 C20 F10 106.6(3)
F9 C20 F8 105.1(3)
F10 C20 F8 109.0(4)
F9 C20 C19 110.4(4)
F10 C20 C19 110.1(4)
F8 C20 C19 115.1(4)
C22 C21 C23 110.3(4)
C22 C21 C24 111.9(3)
C23 C21 C24 115.0(4)
C22 C21 S4 108.9(3)
C23 C21 S4 102.1(3)
C24 C21 S4 108.1(3)
C21 C22 H22A 109.5
C21 C22 H22B 109.5
H22A C22 H22B 109.5
C21 C22 H22C 109.5
H22A C22 H22C 109.5
H22B C22 H22C 109.5
C21 C23 H23A 109.5
C21 C23 H23B 109.5
H23A C23 H23B 109.5
C21 C23 H23C 109.5
H23A C23 H23C 109.5
H23B C23 H23C 109.5
C21 C24 H24A 109.5
C21 C24 H24B 109.5
H24A C24 H24B 109.5
C21 C24 H24C 109.5
H24A C24 H24C 109.5
H24B C24 H24C 109.5
C7 N1 S2 117.0(3)
C7 N1 H1A 108.0
S2 N1 H1A 108.4
C19 N2 S4 114.8(3)
C19 N2 H2A 110.5
S4 N2 H2A 109.2
C4 S1 C1 95.5(2)
O2 S2 N1 111.60(19)
O2 S2 C9 111.9(2)
N1 S2 C9 100.5(2)
C13 S3 C16 93.6(2)
O4 S4 N2 108.57(19)
O4 S4 C21 105.7(2)
N2 S4 C21 97.41(18)

loop_
_geom_bond_atom_site_label_1
_geom_bond_atom_site_label_2
_geom_bond_distance
C1 C2 1.477(6)
C1 S1 1.815(5)
C1 H1 0.9300
C2 C3 1.453(6)
C2 H2 0.9300
C3 C4 1.473(6)
C3 H3 0.9300
C4 C5 1.470(6)
C4 S1 1.744(4)
C5 O1 1.265(5)
C5 C6 1.529(6)
C6 F2 1.346(5)
C6 F1 1.358(5)
C6 C7 1.578(6)
C7 C8 1.486(7)
C7 N1 1.549(6)
C7 H7 0.9800
C8 F3 1.321(5)
C8 F5 1.334(6)
C8 F4 1.356(6)
C9 C10 1.442(7)
C9 C12 1.588(7)
C9 C11 1.633(7)
C9 S2 1.839(5)
C10 H10A 0.9600
C10 H10B 0.9600
C10 H10C 0.9600
C11 H11A 0.9600
C11 H11B 0.9600
C11 H11C 0.9600
C12 H12A 0.9600
C12 H12B 0.9600
C12 H12C 0.9600
C13 C14 1.433(6)
C13 S3 1.779(5)
C13 H13 0.9300
C14 C15 1.500(6)
C14 H14 0.9300
C15 C16 1.495(6)
C15 H15 0.9300
C16 C17 1.430(6)
C16 S3 1.837(4)
C17 O3 1.236(5)
C17 C18 1.527(6)
C18 F7 1.350(5)
C18 F6 1.381(6)
C18 C19 1.583(7)
C19 C20 1.532(6)
C19 N2 1.547(6)
C19 H19 0.9800
C20 F9 1.349(5)
C20 F10 1.366(5)
C20 F8 1.371(5)
C21 C22 1.560(6)
C21 C23 1.574(6)
C21 C24 1.585(6)
C21 S4 1.960(5)
C22 H22A 0.9600
C22 H22B 0.9600
C22 H22C 0.9600
C23 H23A 0.9600
C23 H23B 0.9600
C23 H23C 0.9600
C24 H24A 0.9600
C24 H24B 0.9600
C24 H24C 0.9600
N1 S2 1.809(4)
N1 H1A 0.9000
N2 S4 1.774(4)
N2 H2A 0.9000
O2 S2 1.506(3)
O4 S4 1.492(3)

loop_
_geom_torsion_atom_site_label_1
_geom_torsion_atom_site_label_2
_geom_torsion_atom_site_label_3
_geom_torsion_atom_site_label_4
_geom_torsion
S1 C1 C2 C3 -2.7(5)
C1 C2 C3 C4 0.3(6)
C2 C3 C4 C5 177.7(5)
C2 C3 C4 S1 2.4(6)
C3 C4 C5 O1 -178.8(5)
S1 C4 C5 O1 -3.9(7)
C3 C4 C5 C6 1.3(8)
S1 C4 C5 C6 176.2(4)
O1 C5 C6 F2 -165.2(4)
C4 C5 C6 F2 14.7(6)
O1 C5 C6 F1 -46.3(5)
C4 C5 C6 F1 133.6(5)
O1 C5 C6 C7 71.0(5)
C4 C5 C6 C7 -109.1(6)
F2 C6 C7 C8 56.6(5)
F1 C6 C7 C8 -58.7(5)
C5 C6 C7 C8 -178.6(4)
F2 C6 C7 N1 -67.6(4)
F1 C6 C7 N1 177.1(3)
C5 C6 C7 N1 57.2(5)
N1 C7 C8 F3 45.0(6)
C6 C7 C8 F3 -75.9(5)
N1 C7 C8 F5 170.0(4)
C6 C7 C8 F5 49.1(6)
N1 C7 C8 F4 -72.5(5)
C6 C7 C8 F4 166.6(4)
S3 C13 C14 C15 -3.1(5)
C13 C14 C15 C16 4.0(6)
C14 C15 C16 C17 179.0(5)
C14 C15 C16 S3 -2.9(5)
C15 C16 C17 O3 -175.9(5)
S3 C16 C17 O3 6.1(7)
C15 C16 C17 C18 -0.9(8)
S3 C16 C17 C18 -178.8(4)
O3 C17 C18 F7 13.6(6)
C16 C17 C18 F7 -162.2(4)
O3 C17 C18 F6 127.8(4)
C16 C17 C18 F6 -48.0(6)
O3 C17 C18 C19 -110.8(5)
C16 C17 C18 C19 73.4(6)
F7 C18 C19 C20 46.2(5)
F6 C18 C19 C20 -67.6(5)
C17 C18 C19 C20 169.1(4)
F7 C18 C19 N2 -75.9(5)
F6 C18 C19 N2 170.2(3)
C17 C18 C19 N2 47.0(5)
N2 C19 C20 F9 -72.7(4)
C18 C19 C20 F9 164.7(4)
N2 C19 C20 F10 44.8(5)
C18 C19 C20 F10 -77.8(5)
N2 C19 C20 F8 168.6(3)
C18 C19 C20 F8 46.0(5)
C8 C7 N1 S2 93.9(4)
C6 C7 N1 S2 -137.8(3)
C20 C19 N2 S4 89.2(4)
C18 C19 N2 S4 -148.0(3)
C5 C4 S1 C1 -179.3(4)
C3 C4 S1 C1 -3.5(4)
C2 C1 S1 C4 3.5(4)
C7 N1 S2 O2 -87.6(3)
C7 N1 S2 C9 153.6(3)
C10 C9 S2 O2 -177.9(4)
C12 C9 S2 O2 59.0(3)
C11 C9 S2 O2 -45.4(4)
C10 C9 S2 N1 -59.4(4)
C12 C9 S2 N1 177.6(3)
C11 C9 S2 N1 73.2(4)
C14 C13 S3 C16 1.3(4)
C17 C16 S3 C13 179.4(4)
C15 C16 S3 C13 1.0(3)
C19 N2 S4 O4 -93.4(3)
C19 N2 S4 C21 157.3(3)
C22 C21 S4 O4 -173.2(3)
C23 C21 S4 O4 70.2(3)
C24 C21 S4 O4 -51.5(3)
C22 C21 S4 N2 -61.5(3)
C23 C21 S4 N2 -178.1(3)
C24 C21 S4 N2 60.2(3)
